data_4508666
loop_
_publ_author_name
'Wang, Zhi-Bin'
'Zhu, Hui-Fang'
'Zhao, Min'
'Li, Yi-Zhi'
'Okamura, Taka-aki'
'Sun, Wei-Yin'
'Chen, Hui-Lan'
'Ueyama, Norikazu'

_publ_section_title
;
 Silver(I) Ion Assisted Assembly of One-Dimensional Polyrotaxanes
 Incorporating Cucurbit[6]uril
;
_journal_issue 6
_journal_name_full 'Crystal Growth &amp; Design'
_journal_page_first 1420
_journal_paper_doi 10.1021/cg060062m
_journal_volume 6
_journal_year 2006
_chemical_formula_moiety 'C36 H36 N24 O12, C18 H28 N4, 2(NO3), 0.3(H2O), 0.3(H2O), 0.4(H2O)'
_chemical_formula_sum 'C54 H66 N30 O19'
_chemical_formula_weight 1439.37
_chemical_name_systematic
; 
 ? 
;
_space_group_IT_number 2
_symmetry_cell_setting triclinic
_symmetry_space_group_name_Hall '-P 1'
_symmetry_space_group_name_H-M 'P -1'
_atom_sites_solution_hydrogens geom
_atom_sites_solution_primary direct
_atom_sites_solution_secondary difmap
_audit_creation_method SHELXL-97
_cell_angle_alpha 83.050(3)
_cell_angle_beta 81.650(3)
_cell_angle_gamma 81.720(3)
_cell_formula_units_Z 2
_cell_length_a 14.5600(13)
_cell_length_b 15.0070(12)
_cell_length_c 15.239(3)
_cell_measurement_temperature 293(2)
_cell_volume 3243.0(7)
_computing_cell_refinement XSCANS
_computing_data_collection 'XSCANS, Siemens '
_computing_data_reduction XSCANS
_computing_molecular_graphics SHELXTL
_computing_publication_material SHELXTL
_computing_structure_refinement SHELXTL
_computing_structure_solution 'SHELXTL, Siemens '
_diffrn_ambient_temperature 293(2)
_diffrn_detector_area_resol_mean 3
_diffrn_measured_fraction_theta_full 0.998
_diffrn_measured_fraction_theta_max 0.998
_diffrn_measurement_device_type 'Siemens P4'
_diffrn_measurement_method '2\q/\w scans'
_diffrn_radiation_monochromator graphite
_diffrn_radiation_source 'fine-focus sealed tube'
_diffrn_radiation_type MoK\a
_diffrn_radiation_wavelength 0.71073
_diffrn_reflns_av_R_equivalents 0.0202
_diffrn_reflns_av_sigmaI/netI 0.0584
_diffrn_reflns_limit_h_max 17
_diffrn_reflns_limit_h_min 0
_diffrn_reflns_limit_k_max 18
_diffrn_reflns_limit_k_min -18
_diffrn_reflns_limit_l_max 18
_diffrn_reflns_limit_l_min -18
_diffrn_reflns_number 13256
_diffrn_reflns_theta_full 26.00
_diffrn_reflns_theta_max 26.00
_diffrn_reflns_theta_min 1.36
_diffrn_standards_decay_% 0.001
_diffrn_standards_number 97
_exptl_absorpt_coefficient_mu 0.115
_exptl_absorpt_correction_T_max 0.97
_exptl_absorpt_correction_T_min 0.96
_exptl_absorpt_correction_type psi-scan
_exptl_absorpt_process_details 'XPREP, Bruker(2000)'
_exptl_crystal_density_diffrn 1.474
_exptl_crystal_density_method 'not measured'
_exptl_crystal_F_000 1504
_exptl_crystal_size_max 0.32
_exptl_crystal_size_mid 0.26
_exptl_crystal_size_min 0.24
_refine_diff_density_max 0.681
_refine_diff_density_min -0.573
_refine_diff_density_rms 0.060
_refine_ls_extinction_method none
_refine_ls_goodness_of_fit_ref 1.089
_refine_ls_hydrogen_treatment mixed
_refine_ls_matrix_type full
_refine_ls_number_parameters 946
_refine_ls_number_reflns 12722
_refine_ls_number_restraints 0
_refine_ls_restrained_S_all 1.089
_refine_ls_R_factor_all 0.0950
_refine_ls_R_factor_gt 0.0657
_refine_ls_shift/su_max 0.000
_refine_ls_shift/su_mean 0.000
_refine_ls_structure_factor_coef Fsqd
_refine_ls_weighting_details 'calc w=1/[\s^2^(Fo^2^)+(0.0600P)^2^+1.9500P] where P=(Fo^2^+2Fc^2^)/3'
_refine_ls_weighting_scheme calc
_refine_ls_wR_factor_gt 0.1402
_refine_ls_wR_factor_ref 0.1469
_reflns_number_gt 8878
_reflns_number_total 12722
_reflns_threshold_expression >2sigma(I)
_cod_data_source_file cg060062msup1.cif
_cod_data_source_block w2
_cod_depositor_comments
;
The following automatic conversions were performed:

'_symmetry_cell_setting' value 'Triclinic' changed to 'triclinic'
according to /home/saulius/struct/CIF-dictionaries/cif_core.dic
dictionary named 'cif_core.dic' version 2.4.2 from 2011-04-26.

Automatic conversion script
Id: cif_fix_values 1891 2012-01-12 08:04:46Z andrius 
;
_cod_original_sg_symbol_H-M 'P-1   '
_cod_database_code 4508666

loop_
_symmetry_equiv_pos_as_xyz
'x, y, z'
'-x, -y, -z'

loop_
_atom_site_label
_atom_site_type_symbol
_atom_site_fract_x
_atom_site_fract_y
_atom_site_fract_z
_atom_site_U_iso_or_equiv
_atom_site_adp_type
_atom_site_occupancy
_atom_site_symmetry_multiplicity
_atom_site_calc_flag
_atom_site_refinement_flags
C1 C -0.0555(2) 0.8108(2) 0.8160(2) 0.0298(6) Uani 1 1 d .
C2 C 0.2084(2) 0.8220(2) 0.8350(2) 0.0318(7) Uani 1 1 d .
C3 C 0.2804(2) 1.04725(19) 0.8905(2) 0.0307(7) Uani 1 1 d .
C4 C 0.2478(2) 0.9714(2) 1.1453(2) 0.0312(6) Uani 1 1 d .
C5 C 0.1713(2) 0.7304(2) 1.0847(2) 0.0323(7) Uani 1 1 d .
C6 C -0.0910(2) 0.72543(19) 1.06929(19) 0.0286(6) Uani 1 1 d .
C7 C -0.1479(2) 0.7357(2) 0.9327(2) 0.0317(6) Uani 1 1 d .
H7 H -0.1934 0.6971 0.9224 0.038 Uiso 1 1 calc R
C8 C -0.0457(2) 0.6848(2) 0.92434(19) 0.0314(6) Uani 1 1 d .
H8 H -0.0445 0.6226 0.9104 0.038 Uiso 1 1 calc R
C9 C 0.2037(2) 0.6938(2) 0.9401(2) 0.0345(7) Uani 1 1 d .
H9 H 0.2313 0.6342 0.9222 0.041 Uiso 1 1 calc R
C10 C 0.2802(2) 0.7490(2) 0.9565(2) 0.0333(7) Uani 1 1 d .
H10 H 0.3421 0.7130 0.9531 0.040 Uiso 1 1 calc R
C11 C 0.3462(2) 0.9652(2) 1.01010(19) 0.0303(6) Uani 1 1 d .
H11 H 0.4133 0.9451 1.0102 0.036 Uiso 1 1 calc R
C12 C 0.3206(2) 1.06421(19) 1.03160(18) 0.0270(6) Uani 1 1 d .
H12 H 0.3759 1.0922 1.0372 0.032 Uiso 1 1 calc R
C13 C 0.0983(2) 0.7184(2) 0.8167(2) 0.0324(6) Uani 1 1 d .
H13A H 0.1077 0.7466 0.7559 0.039 Uiso 1 1 calc R
H13B H 0.1136 0.6535 0.8150 0.039 Uiso 1 1 calc R
C14 C 0.3417(2) 0.8894(2) 0.8713(2) 0.0315(6) Uani 1 1 d .
H14A H 0.4027 0.8587 0.8831 0.038 Uiso 1 1 calc R
H14B H 0.3471 0.9124 0.8088 0.038 Uiso 1 1 calc R
C15 C 0.2541(2) 1.2033(2) 0.9344(2) 0.0362(7) Uani 1 1 d .
H15A H 0.2565 1.2169 0.8703 0.043 Uiso 1 1 calc R
H15B H 0.3021 1.2324 0.9534 0.043 Uiso 1 1 calc R
C16 C 0.2227(2) 1.1346(2) 1.1658(2) 0.0335(7) Uani 1 1 d .
H16A H 0.2069 1.1122 1.2278 0.040 Uiso 1 1 calc R
H16B H 0.2717 1.1728 1.1627 0.040 Uiso 1 1 calc R
C17 C 0.3002(2) 0.81888(19) 1.09932(19) 0.0294(6) Uani 1 1 d .
H17A H 0.2805 0.8029 1.1622 0.035 Uiso 1 1 calc R
H17B H 0.3659 0.7956 1.0867 0.035 Uiso 1 1 calc R
C18 C 0.0664(2) 0.6356(2) 1.0393(2) 0.0343(7) Uani 1 1 d .
H18A H 0.0542 0.6168 1.1026 0.041 Uiso 1 1 calc R
H18B H 0.0819 0.5813 1.0086 0.041 Uiso 1 1 calc R
C19 C 0.5849(2) 0.3639(2) 0.2465(2) 0.0329(7) Uani 1 1 d .
C20 C 0.6104(2) 0.2075(2) 0.4762(2) 0.0347(7) Uani 1 1 d .
C21 C 0.6626(2) 0.3143(2) 0.68241(19) 0.0304(6) Uani 1 1 d .
C22 C 0.3925(2) 0.3664(2) 0.75681(19) 0.0303(6) Uani 1 1 d .
C23 C 0.3425(2) 0.24566(19) 0.55265(19) 0.0288(6) Uani 1 1 d .
C24 C 0.3223(2) 0.4169(2) 0.33852(19) 0.0287(6) Uani 1 1 d .
C25 C 0.4358(2) 0.4160(2) 0.2135(2) 0.0318(6) Uani 1 1 d .
H25 H 0.4217 0.4191 0.1522 0.038 Uiso 1 1 calc R
C26 C 0.4369(2) 0.3186(2) 0.2601(2) 0.0341(7) Uani 1 1 d .
H26 H 0.4196 0.2769 0.2225 0.041 Uiso 1 1 calc R
C27 C 0.4654(2) 0.1643(2) 0.46661(19) 0.0296(6) Uani 1 1 d .
H27 H 0.4632 0.1064 0.4439 0.035 Uiso 1 1 calc R
C28 C 0.4832(2) 0.15130(19) 0.56534(18) 0.0266(6) Uani 1 1 d .
H28 H 0.4834 0.0880 0.5904 0.032 Uiso 1 1 calc R
C29 C 0.5300(2) 0.2586(2) 0.7609(2) 0.0338(7) Uani 1 1 d .
H29 H 0.5314 0.2059 0.8057 0.041 Uiso 1 1 calc R
C30 C 0.5442(2) 0.3445(2) 0.8005(2) 0.0340(7) Uani 1 1 d .
H30 H 0.5564 0.3314 0.8626 0.041 Uiso 1 1 calc R
C31 C 0.5687(2) 0.21080(19) 0.32508(18) 0.0293(6) Uani 1 1 d .
H31A H 0.6364 0.2009 0.3116 0.035 Uiso 1 1 calc R
H31B H 0.5439 0.1622 0.3033 0.035 Uiso 1 1 calc R
C32 C 0.6243(2) 0.1723(2) 0.63693(19) 0.0312(6) Uani 1 1 d .
H32A H 0.6907 0.1637 0.6156 0.037 Uiso 1 1 calc R
H32B H 0.6098 0.1182 0.6751 0.037 Uiso 1 1 calc R
C33 C 0.6779(2) 0.44226(19) 0.7610(2) 0.0308(6) Uani 1 1 d .
H33A H 0.7415 0.4324 0.7311 0.037 Uiso 1 1 calc R
H33B H 0.6809 0.4367 0.8247 0.037 Uiso 1 1 calc R
C34 C 0.4345(2) 0.48565(19) 0.8356(2) 0.0308(6) Uani 1 1 d .
H34A H 0.4585 0.4755 0.8925 0.037 Uiso 1 1 calc R
H34B H 0.3669 0.4994 0.8474 0.037 Uiso 1 1 calc R
C35 C 0.3880(2) 0.2158(2) 0.70128(19) 0.0314(6) Uani 1 1 d .
H35A H 0.4065 0.1570 0.7322 0.038 Uiso 1 1 calc R
H35B H 0.3212 0.2311 0.7177 0.038 Uiso 1 1 calc R
C36 C 0.3303(2) 0.2519(2) 0.39127(19) 0.0306(6) Uani 1 1 d .
H36A H 0.2638 0.2678 0.4091 0.037 Uiso 1 1 calc R
H36B H 0.3379 0.2033 0.3532 0.037 Uiso 1 1 calc R
C37 C 0.1821(2) 0.0812(2) 0.5937(2) 0.0336(7) Uani 1 1 d .
C38 C 0.1469(2) 0.0973(2) 0.5123(2) 0.0319(7) Uani 1 1 d .
H38 H 0.0872 0.1281 0.5086 0.038 Uiso 1 1 calc R
C39 C 0.2016(3) 0.0669(3) 0.4369(2) 0.0475(9) Uani 1 1 d .
H39 H 0.1778 0.0760 0.3826 0.057 Uiso 1 1 calc R
C40 C 0.2918(2) 0.0230(2) 0.4418(2) 0.0433(8) Uani 1 1 d .
H40 H 0.3288 0.0043 0.3906 0.052 Uiso 1 1 calc R
C41 C 0.2731(3) 0.0363(2) 0.5982(3) 0.0494(9) Uani 1 1 d .
H41 H 0.2972 0.0262 0.6524 0.059 Uiso 1 1 calc R
C42 C 0.1256(2) 0.1182(2) 0.6742(2) 0.0408(8) Uani 1 1 d .
H42A H 0.0757 0.1636 0.6559 0.049 Uiso 1 1 calc R
H42B H 0.1651 0.1473 0.7050 0.049 Uiso 1 1 calc R
C43 C 0.0299(2) 0.0848(2) 0.8117(2) 0.0399(8) Uani 1 1 d .
H43A H -0.0256 0.1213 0.7925 0.048 Uiso 1 1 d R
H43B H 0.0666 0.1248 0.8332 0.048 Uiso 1 1 d R
C44 C -0.0015(3) 0.0114(2) 0.8789(2) 0.0480(9) Uani 1 1 d .
H44A H 0.0106 -0.0447 0.8512 0.058 Uiso 1 1 calc R
H44B H -0.0687 0.0244 0.8945 0.058 Uiso 1 1 calc R
C45 C 0.0423(2) -0.0032(2) 0.9627(2) 0.0396(8) Uani 1 1 d .
H45A H 0.0819 0.0431 0.9647 0.048 Uiso 1 1 calc R
H45B H 0.0795 -0.0622 0.9682 0.048 Uiso 1 1 calc R
C47 C 0.9223(2) 0.5670(2) 0.3899(2) 0.0337(7) Uani 1 1 d .
C48 C 0.9670(2) 0.5935(2) 0.3059(2) 0.0332(7) Uani 1 1 d .
H48 H 0.9570 0.5701 0.2548 0.040 Uiso 1 1 calc R
C49 C 1.0451(2) 0.6909(2) 0.3765(2) 0.0381(8) Uani 1 1 d .
H49 H 1.0894 0.7309 0.3704 0.046 Uiso 1 1 calc R
C50 C 0.9982(2) 0.6662(2) 0.4601(2) 0.0344(7) Uani 1 1 d .
H50 H 1.0066 0.6914 0.5108 0.041 Uiso 1 1 calc R
C51 C 0.9358(2) 0.5993(2) 0.4635(2) 0.0371(7) Uani 1 1 d .
H51 H 0.9046 0.5785 0.5181 0.045 Uiso 1 1 calc R
C52 C 0.8700(2) 0.4880(2) 0.3878(2) 0.0410(8) Uani 1 1 d .
H52A H 0.8952 0.4358 0.4250 0.049 Uiso 1 1 calc R
H52B H 0.8748 0.4719 0.3273 0.049 Uiso 1 1 calc R
C53 C 0.7045(2) 0.4481(2) 0.4319(2) 0.0313(7) Uani 1 1 d .
H53A H 0.7102 0.4050 0.4843 0.038 Uiso 1 1 calc R
H53B H 0.7096 0.4170 0.3789 0.038 Uiso 1 1 calc R
C54 C 0.6160(2) 0.5200(3) 0.4428(3) 0.0503(9) Uani 1 1 d .
H54A H 0.6233 0.5638 0.4823 0.060 Uiso 1 1 calc R
H54B H 0.6032 0.5517 0.3856 0.060 Uiso 1 1 calc R
C55 C 0.5388(2) 0.4629(3) 0.4831(3) 0.0474(9) Uani 1 1 d .
H55A H 0.5581 0.4195 0.5315 0.057 Uiso 1 1 calc R
H55B H 0.5190 0.4313 0.4385 0.057 Uiso 1 1 calc R
N1 N -0.14201(17) 0.81219(17) 0.86545(17) 0.0329(6) Uani 1 1 d .
N2 N 0.00190(17) 0.73788(16) 0.85144(15) 0.0279(5) Uani 1 1 d .
N3 N 0.16227(17) 0.74931(16) 0.86757(16) 0.0300(5) Uani 1 1 d .
N4 N 0.27592(18) 0.82330(16) 0.88695(16) 0.0313(6) Uani 1 1 d .
N5 N 0.31854(17) 0.96507(17) 0.92345(17) 0.0321(6) Uani 1 1 d .
N6 N 0.27384(17) 1.10731(16) 0.95520(16) 0.0289(5) Uani 1 1 d .
N7 N 0.25794(17) 1.05814(16) 1.11438(16) 0.0304(5) Uani 1 1 d .
N8 N 0.28982(17) 0.91500(16) 1.08197(15) 0.0285(5) Uani 1 1 d .
N9 N 0.24672(17) 0.77539(16) 1.04723(16) 0.0304(5) Uani 1 1 d .
N10 N 0.14551(17) 0.68541(16) 1.02349(16) 0.0293(5) Uani 1 1 d .
N11 N -0.01755(17) 0.68615(16) 1.01023(16) 0.0302(5) Uani 1 1 d .
N12 N -0.16238(17) 0.75933(16) 1.02294(16) 0.0310(5) Uani 1 1 d .
N13 N 0.52844(17) 0.43693(17) 0.21530(16) 0.0305(5) Uani 1 1 d .
N14 N 0.53433(17) 0.29531(17) 0.27910(17) 0.0316(5) Uani 1 1 d .
N15 N 0.54325(17) 0.20708(17) 0.42248(16) 0.0314(5) Uani 1 1 d .
N16 N 0.57392(18) 0.18121(17) 0.56256(17) 0.0332(6) Uani 1 1 d .
N17 N 0.60550(17) 0.24713(16) 0.68922(16) 0.0287(5) Uani 1 1 d .
N18 N 0.62616(16) 0.37303(16) 0.74154(15) 0.0284(5) Uani 1 1 d .
N19 N 0.45672(17) 0.40368(16) 0.79259(16) 0.0286(5) Uani 1 1 d .
N20 N 0.43678(16) 0.28314(16) 0.73203(16) 0.0266(5) Uani 1 1 d .
N21 N 0.40592(17) 0.20934(17) 0.60828(17) 0.0318(6) Uani 1 1 d .
N22 N 0.37598(18) 0.22003(17) 0.47034(16) 0.0321(6) Uani 1 1 d .
N23 N 0.36863(17) 0.33040(17) 0.34082(16) 0.0312(5) Uani 1 1 d .
N24 N 0.36376(17) 0.46646(16) 0.26685(15) 0.0277(5) Uani 1 1 d .
N25 N 0.44921(17) 0.29507(16) 0.01934(16) 0.0293(5) Uani 1 1 d .
N26 N 0.46699(17) 0.02995(16) 0.21533(16) 0.0271(5) Uani 1 1 d .
N27 N 0.3266(2) 0.00718(19) 0.52265(18) 0.0398(6) Uani 1 1 d .
N28 N 0.08419(17) 0.04503(16) 0.73671(16) 0.0309(5) Uani 1 1 d .
H28A H 0.0475 0.0176 0.7086 0.037 Uiso 1 1 calc R
H28B H 0.1301 0.0032 0.7551 0.037 Uiso 1 1 calc R
N29 N 1.0262(2) 0.65627(19) 0.30357(19) 0.0417(7) Uani 1 1 d .
N30 N 0.76945(19) 0.51851(17) 0.42283(19) 0.0371(6) Uani 1 1 d .
H30A H 0.7680 0.5381 0.4766 0.045 Uiso 1 1 calc R
H30B H 0.7477 0.5660 0.3861 0.045 Uiso 1 1 calc R
O1 O -0.03309(15) 0.86547(15) 0.75107(14) 0.0380(5) Uani 1 1 d .
O2 O 0.19611(14) 0.87300(13) 0.76803(13) 0.0298(4) Uani 1 1 d .
O3 O 0.25525(14) 1.06907(13) 0.81713(13) 0.0299(4) Uani 1 1 d .
O4 O 0.20716(15) 0.94356(15) 1.21775(14) 0.0369(5) Uani 1 1 d .
O5 O 0.13685(13) 0.73119(14) 1.16325(13) 0.0303(4) Uani 1 1 d .
O6 O -0.08684(14) 0.72680(14) 1.14723(14) 0.0327(5) Uani 1 1 d .
O7 O 0.67095(13) 0.36005(13) 0.24855(13) 0.0294(4) Uani 1 1 d .
O8 O 0.68754(14) 0.23225(13) 0.45390(13) 0.0305(4) Uani 1 1 d .
O9 O 0.73454(14) 0.31767(14) 0.63026(14) 0.0341(5) Uani 1 1 d .
O10 O 0.31752(14) 0.39816(13) 0.74615(13) 0.0307(4) Uani 1 1 d .
O11 O 0.26810(14) 0.29457(13) 0.57269(13) 0.0305(4) Uani 1 1 d .
O12 O 0.25674(14) 0.44182(13) 0.39207(13) 0.0300(4) Uani 1 1 d .
O16 O 0.50834(14) 0.34835(14) 0.02061(14) 0.0327(5) Uani 1 1 d .
O17 O 0.47377(15) 0.22692(14) -0.02125(14) 0.0355(5) Uani 1 1 d .
O18 O 0.36891(15) 0.30687(16) 0.05760(16) 0.0420(6) Uani 1 1 d .
O19 O 0.43571(14) 0.10903(13) 0.19004(15) 0.0339(5) Uani 1 1 d .
O20 O 0.47072(15) -0.02991(14) 0.16545(13) 0.0318(5) Uani 1 1 d .
O21 O 0.50039(16) 0.01260(16) 0.28364(15) 0.0417(5) Uani 1 1 d .
O22 O 0.1645(5) 0.4717(4) 0.8881(5) 0.0317(15) Uani 0.30 1 d P
H22A H 0.1608 0.4372 0.8487 0.038 Uiso 0.30 1 d PR
H22C H 0.1445 0.4472 0.9392 0.038 Uiso 0.30 1 d PR
O23 O 0.8721(5) 0.1892(5) 0.5044(4) 0.0326(15) Uani 0.30 1 d P
H23D H 0.8202 0.2098 0.5328 0.039 Uiso 0.30 1 d PR
H23B H 0.8648 0.1857 0.4506 0.039 Uiso 0.30 1 d PR
O24 O 0.8799(4) 0.5983(4) 0.7493(3) 0.0363(12) Uani 0.40 1 d P
H24A H 0.9058 0.6396 0.7158 0.044 Uiso 0.40 1 d PR
H24C H 0.8957 0.5482 0.7271 0.044 Uiso 0.40 1 d PR

loop_
_atom_site_aniso_label
_atom_site_aniso_U_11
_atom_site_aniso_U_22
_atom_site_aniso_U_33
_atom_site_aniso_U_23
_atom_site_aniso_U_13
_atom_site_aniso_U_12
C1 0.0260(15) 0.0337(16) 0.0310(15) -0.0078(12) -0.0007(12) -0.0077(12)
C2 0.0305(16) 0.0291(15) 0.0311(16) 0.0002(12) 0.0060(12) -0.0012(12)
C3 0.0276(15) 0.0252(14) 0.0365(17) -0.0094(12) 0.0136(13) -0.0062(12)
C4 0.0305(15) 0.0320(15) 0.0300(15) 0.0012(12) -0.0069(12) -0.0009(12)
C5 0.0269(15) 0.0323(16) 0.0341(16) 0.0071(13) -0.0032(13) -0.0011(12)
C6 0.0322(15) 0.0231(14) 0.0287(15) 0.0116(11) -0.0038(12) -0.0099(12)
C7 0.0342(16) 0.0311(15) 0.0304(15) -0.0020(12) -0.0025(12) -0.0083(13)
C8 0.0320(16) 0.0343(16) 0.0293(15) -0.0052(12) 0.0001(12) -0.0110(13)
C9 0.0326(16) 0.0318(16) 0.0345(16) -0.0031(13) 0.0035(13) 0.0027(13)
C10 0.0315(16) 0.0287(15) 0.0337(16) -0.0003(12) 0.0047(13) 0.0053(12)
C11 0.0305(15) 0.0292(15) 0.0276(15) 0.0113(11) -0.0016(12) -0.0059(12)
C12 0.0277(15) 0.0269(14) 0.0266(14) -0.0009(11) -0.0034(11) -0.0055(11)
C13 0.0313(16) 0.0332(16) 0.0322(16) -0.0026(12) -0.0021(12) -0.0048(13)
C14 0.0305(15) 0.0284(15) 0.0316(16) 0.0035(12) 0.0016(12) -0.0007(12)
C15 0.0338(17) 0.0376(17) 0.0336(16) -0.0004(13) 0.0130(13) -0.0131(13)
C16 0.0284(16) 0.0438(18) 0.0296(15) 0.0009(13) -0.0132(12) -0.0032(13)
C17 0.0297(15) 0.0273(14) 0.0298(15) 0.0022(12) -0.0063(12) -0.0013(12)
C18 0.0355(16) 0.0303(15) 0.0288(15) 0.0084(12) 0.0123(13) -0.0033(13)
C19 0.0253(15) 0.0349(16) 0.0331(16) -0.0013(13) 0.0055(12) 0.0035(12)
C20 0.0339(17) 0.0335(16) 0.0348(16) -0.0011(13) -0.0112(13) 0.0063(13)
C21 0.0353(16) 0.0277(15) 0.0300(15) -0.0044(12) -0.0163(13) 0.0036(12)
C22 0.0298(16) 0.0308(15) 0.0293(15) 0.0072(12) 0.0026(12) -0.0154(13)
C23 0.0319(16) 0.0276(14) 0.0266(14) -0.0007(11) -0.0022(12) -0.0061(12)
C24 0.0276(15) 0.0343(16) 0.0282(15) -0.0115(12) -0.0010(12) -0.0126(12)
C25 0.0306(16) 0.0331(16) 0.0304(15) 0.0012(12) -0.0029(12) -0.0051(12)
C26 0.0392(18) 0.0307(16) 0.0314(16) -0.0059(12) 0.0062(13) -0.0091(13)
C27 0.0283(15) 0.0303(15) 0.0290(15) 0.0077(12) -0.0100(12) -0.0028(12)
C28 0.0308(15) 0.0272(14) 0.0209(13) -0.0036(11) 0.0012(11) -0.0041(11)
C29 0.0321(16) 0.0344(16) 0.0327(16) -0.0042(13) 0.0014(13) -0.0019(13)
C30 0.0306(16) 0.0325(16) 0.0364(16) 0.0029(13) -0.0002(13) -0.0058(13)
C31 0.0291(15) 0.0289(15) 0.0267(14) -0.0034(11) 0.0051(12) -0.0014(12)
C32 0.0287(15) 0.0359(16) 0.0283(15) -0.0032(12) -0.0037(12) -0.0024(12)
C33 0.0305(15) 0.0305(15) 0.0280(15) -0.0021(12) 0.0026(12) -0.0002(12)
C34 0.0324(16) 0.0270(15) 0.0294(15) -0.0001(12) 0.0069(12) -0.0057(12)
C35 0.0335(16) 0.0306(15) 0.0311(15) 0.0021(12) -0.0014(12) -0.0145(13)
C36 0.0287(15) 0.0340(16) 0.0293(15) 0.0059(12) -0.0032(12) -0.0133(12)
C37 0.0338(16) 0.0395(17) 0.0303(16) 0.0042(13) -0.0073(13) -0.0180(14)
C38 0.0344(16) 0.0316(15) 0.0334(16) -0.0127(12) -0.0002(13) -0.0132(13)
C39 0.051(2) 0.057(2) 0.0402(19) -0.0159(16) 0.0115(16) -0.0356(18)
C40 0.044(2) 0.0355(18) 0.048(2) -0.0151(15) 0.0197(16) -0.0134(15)
C41 0.0389(19) 0.045(2) 0.059(2) -0.0024(17) 0.0128(17) -0.0106(16)
C42 0.048(2) 0.0396(18) 0.0307(16) 0.0092(13) -0.0016(14) -0.0050(15)
C43 0.0409(18) 0.049(2) 0.0314(16) -0.0152(14) 0.0107(14) -0.0175(15)
C44 0.052(2) 0.0426(19) 0.044(2) 0.0126(15) 0.0049(16) -0.0147(16)
C45 0.0352(17) 0.0410(18) 0.0452(19) -0.0039(15) -0.0122(15) -0.0073(14)
C47 0.0338(16) 0.0318(16) 0.0314(16) 0.0019(12) -0.0004(13) 0.0015(13)
C48 0.0260(15) 0.0314(15) 0.0417(17) -0.0059(13) 0.0099(13) -0.0151(12)
C49 0.0274(16) 0.0402(18) 0.0436(19) 0.0178(14) -0.0060(14) -0.0110(13)
C50 0.0338(16) 0.0273(15) 0.0453(18) -0.0029(13) -0.0150(14) -0.0051(13)
C51 0.0292(16) 0.0410(18) 0.0339(17) 0.0188(14) 0.0003(13) -0.0035(13)
C52 0.0319(17) 0.0304(16) 0.058(2) 0.0023(15) 0.0047(15) -0.0103(13)
C53 0.0259(15) 0.0382(16) 0.0323(15) 0.0114(13) -0.0054(12) -0.0234(13)
C54 0.0391(19) 0.061(2) 0.051(2) -0.0215(18) 0.0081(16) -0.0102(17)
C55 0.0319(18) 0.059(2) 0.051(2) 0.0103(17) -0.0072(15) -0.0157(16)
N1 0.0293(13) 0.0336(14) 0.0328(14) 0.0083(11) 0.0017(11) -0.0096(11)
N2 0.0277(12) 0.0317(13) 0.0243(12) -0.0023(10) -0.0007(10) -0.0066(10)
N3 0.0277(13) 0.0294(13) 0.0299(13) 0.0035(10) 0.0004(10) -0.0030(10)
N4 0.0347(14) 0.0261(12) 0.0316(13) 0.0062(10) -0.0006(11) -0.0108(10)
N5 0.0299(13) 0.0302(13) 0.0350(14) 0.0021(10) -0.0046(11) -0.0036(10)
N6 0.0297(13) 0.0262(12) 0.0325(13) -0.0062(10) -0.0041(10) -0.0061(10)
N7 0.0323(13) 0.0280(13) 0.0272(13) 0.0022(10) 0.0026(10) -0.0025(10)
N8 0.0282(12) 0.0297(13) 0.0239(12) 0.0091(10) 0.0017(10) -0.0063(10)
N9 0.0315(13) 0.0305(13) 0.0293(13) 0.0089(10) -0.0080(10) -0.0103(10)
N10 0.0263(12) 0.0251(12) 0.0344(13) -0.0008(10) -0.0010(10) -0.0013(10)
N11 0.0326(13) 0.0236(12) 0.0322(13) 0.0046(10) -0.0028(10) -0.0038(10)
N12 0.0328(14) 0.0286(13) 0.0315(13) -0.0009(10) -0.0056(11) -0.0045(10)
N13 0.0304(13) 0.0334(13) 0.0279(13) 0.0005(10) -0.0019(10) -0.0095(11)
N14 0.0300(13) 0.0289(13) 0.0335(13) 0.0016(10) -0.0014(10) -0.0022(10)
N15 0.0298(13) 0.0350(14) 0.0302(13) -0.0044(10) -0.0023(10) -0.0075(11)
N16 0.0356(14) 0.0314(13) 0.0319(14) -0.0014(11) -0.0034(11) -0.0043(11)
N17 0.0292(13) 0.0256(12) 0.0314(13) -0.0043(10) 0.0016(10) -0.0082(10)
N18 0.0260(12) 0.0325(13) 0.0247(12) -0.0004(10) 0.0044(10) -0.0066(10)
N19 0.0278(13) 0.0260(12) 0.0297(13) -0.0004(10) -0.0012(10) -0.0007(10)
N20 0.0279(12) 0.0248(12) 0.0273(12) -0.0051(9) -0.0021(10) -0.0031(10)
N21 0.0283(13) 0.0310(13) 0.0357(14) -0.0024(11) 0.0023(11) -0.0097(10)
N22 0.0335(14) 0.0302(13) 0.0287(13) 0.0018(10) 0.0029(10) -0.0021(11)
N23 0.0309(13) 0.0318(13) 0.0302(13) 0.0071(10) -0.0012(10) -0.0126(11)
N24 0.0304(13) 0.0315(13) 0.0220(11) -0.0025(9) -0.0013(9) -0.0094(10)
N25 0.0289(13) 0.0289(13) 0.0291(13) -0.0064(10) -0.0019(10) 0.0008(10)
N26 0.0288(13) 0.0257(12) 0.0301(13) 0.0052(10) -0.0106(10) -0.0145(10)
N27 0.0450(16) 0.0370(15) 0.0382(15) -0.0102(12) 0.0020(12) -0.0102(12)
N28 0.0306(13) 0.0264(12) 0.0340(13) -0.0024(10) -0.0065(11) 0.0043(10)
N29 0.0379(15) 0.0417(16) 0.0384(16) 0.0123(12) 0.0093(12) -0.0090(12)
N30 0.0400(15) 0.0280(13) 0.0414(15) -0.0059(11) 0.0049(12) -0.0064(11)
O1 0.0342(12) 0.0453(13) 0.0332(11) 0.0165(10) -0.0081(9) -0.0135(10)
O2 0.0279(10) 0.0255(10) 0.0305(11) 0.0064(8) 0.0015(8) 0.0024(8)
O3 0.0279(10) 0.0326(11) 0.0275(11) 0.0046(8) -0.0071(8) -0.0011(8)
O4 0.0339(12) 0.0433(12) 0.0277(11) 0.0127(9) 0.0121(9) -0.0150(10)
O5 0.0253(10) 0.0377(11) 0.0258(10) 0.0041(8) 0.0061(8) -0.0120(9)
O6 0.0329(11) 0.0340(11) 0.0323(12) 0.0018(9) -0.0143(9) -0.0023(9)
O7 0.0256(11) 0.0320(11) 0.0280(10) 0.0029(8) 0.0059(8) -0.0096(8)
O8 0.0298(11) 0.0276(10) 0.0343(11) -0.0049(8) 0.0066(9) -0.0133(9)
O9 0.0300(11) 0.0382(12) 0.0314(11) -0.0056(9) 0.0078(9) -0.0058(9)
O10 0.0285(11) 0.0306(11) 0.0307(11) 0.0015(8) -0.0073(9) 0.0039(9)
O11 0.0340(11) 0.0288(10) 0.0280(10) -0.0107(8) 0.0059(8) -0.0048(9)
O12 0.0306(11) 0.0265(10) 0.0328(11) -0.0057(8) 0.0007(9) -0.0060(8)
O16 0.0350(11) 0.0301(11) 0.0365(12) -0.0161(9) 0.0057(9) -0.0158(9)
O17 0.0408(12) 0.0307(11) 0.0336(11) -0.0240(9) 0.0220(9) -0.0093(9)
O18 0.0313(12) 0.0468(14) 0.0468(14) -0.0180(11) 0.0121(10) -0.0072(10)
O19 0.0272(11) 0.0268(11) 0.0509(13) 0.0043(9) -0.0159(10) -0.0099(8)
O20 0.0371(12) 0.0369(11) 0.0291(11) -0.0064(9) -0.0160(9) -0.0166(9)
O21 0.0412(13) 0.0445(13) 0.0402(13) 0.0086(10) -0.0121(10) -0.0124(10)
O22 0.031(4) 0.018(3) 0.042(4) -0.010(3) 0.011(3) 0.002(3)
O23 0.024(3) 0.050(4) 0.023(3) -0.004(3) -0.004(3) 0.000(3)
O24 0.031(3) 0.046(3) 0.031(3) -0.017(2) -0.008(2) 0.012(2)

loop_
_atom_type_symbol
_atom_type_description
_atom_type_scat_dispersion_real
_atom_type_scat_dispersion_imag
_atom_type_scat_source
C C 0.0033 0.0016 'International Tables Vol C Tables 4.2.6.8 and 6.1.1.4'
H H 0.0000 0.0000 'International Tables Vol C Tables 4.2.6.8 and 6.1.1.4'
N N 0.0061 0.0033 'International Tables Vol C Tables 4.2.6.8 and 6.1.1.4'
O O 0.0106 0.0060 'International Tables Vol C Tables 4.2.6.8 and 6.1.1.4'

loop_
_geom_angle_atom_site_label_1
_geom_angle_atom_site_label_2
_geom_angle_atom_site_label_3
_geom_angle
_geom_angle_site_symmetry_1
_geom_angle_site_symmetry_3
O1 C1 N1 125.9(3) . .
O1 C1 N2 126.5(3) . .
N1 C1 N2 107.6(2) . .
O2 C2 N4 125.5(3) . .
O2 C2 N3 126.9(3) . .
N4 C2 N3 107.5(2) . .
O3 C3 N5 127.8(3) . .
O3 C3 N6 123.6(3) . .
N5 C3 N6 108.6(3) . .
O4 C4 N7 127.4(3) . .
O4 C4 N8 122.9(3) . .
N7 C4 N8 109.7(2) . .
O5 C5 N10 126.7(3) . .
O5 C5 N9 123.6(3) . .
N10 C5 N9 109.7(3) . .
O6 C6 N12 128.4(3) . .
O6 C6 N11 123.5(3) . .
N12 C6 N11 108.1(2) . .
N12 C7 N1 114.2(2) . .
N12 C7 C8 102.6(2) . .
N1 C7 C8 103.4(2) . .
N12 C7 H7 112.0 . .
N1 C7 H7 112.0 . .
C8 C7 H7 112.0 . .
N11 C8 N2 116.4(2) . .
N11 C8 C7 104.0(2) . .
N2 C8 C7 102.8(2) . .
N11 C8 H8 111.0 . .
N2 C8 H8 111.0 . .
C7 C8 H8 111.0 . .
N10 C9 N3 116.4(2) . .
N10 C9 C10 104.6(2) . .
N3 C9 C10 102.4(2) . .
N10 C9 H9 110.9 . .
N3 C9 H9 110.9 . .
C10 C9 H9 110.9 . .
N4 C10 N9 114.3(2) . .
N4 C10 C9 103.4(2) . .
N9 C10 C9 102.4(2) . .
N4 C10 H10 112.0 . .
N9 C10 H10 112.0 . .
C9 C10 H10 112.0 . .
N5 C11 N8 113.9(2) . .
N5 C11 C12 104.6(2) . .
N8 C11 C12 103.3(2) . .
N5 C11 H11 111.5 . .
N8 C11 H11 111.5 . .
C12 C11 H11 111.5 . .
N7 C12 N6 113.4(2) . .
N7 C12 C11 104.0(2) . .
N6 C12 C11 102.8(2) . .
N7 C12 H12 112.0 . .
N6 C12 H12 112.0 . .
C11 C12 H12 112.0 . .
N2 C13 N3 114.1(2) . .
N2 C13 H13A 108.7 . .
N3 C13 H13A 108.7 . .
N2 C13 H13B 108.7 . .
N3 C13 H13B 108.7 . .
H13A C13 H13B 107.6 . .
N5 C14 N4 115.8(2) . .
N5 C14 H14A 108.3 . .
N4 C14 H14A 108.3 . .
N5 C14 H14B 108.3 . .
N4 C14 H14B 108.3 . .
H14A C14 H14B 107.4 . .
N6 C15 N12 112.8(2) . 2_577
N6 C15 H15A 109.0 . .
N12 C15 H15A 109.0 2_577 .
N6 C15 H15B 109.0 . .
N12 C15 H15B 109.0 2_577 .
H15A C15 H15B 107.8 . .
N1 C16 N7 112.7(2) 2_577 .
N1 C16 H16A 109.0 2_577 .
N7 C16 H16A 109.0 . .
N1 C16 H16B 109.0 2_577 .
N7 C16 H16B 109.0 . .
H16A C16 H16B 107.8 . .
N8 C17 N9 113.7(2) . .
N8 C17 H17A 108.8 . .
N9 C17 H17A 108.8 . .
N8 C17 H17B 108.8 . .
N9 C17 H17B 108.8 . .
H17A C17 H17B 107.7 . .
N10 C18 N11 113.7(2) . .
N10 C18 H18A 108.8 . .
N11 C18 H18A 108.8 . .
N10 C18 H18B 108.8 . .
N11 C18 H18B 108.8 . .
H18A C18 H18B 107.7 . .
O7 C19 N13 125.7(3) . .
O7 C19 N14 124.0(3) . .
N13 C19 N14 110.3(3) . .
O8 C20 N15 126.7(3) . .
O8 C20 N16 125.0(3) . .
N15 C20 N16 108.1(3) . .
O9 C21 N18 126.8(3) . .
O9 C21 N17 124.3(3) . .
N18 C21 N17 108.8(3) . .
O10 C22 N19 127.4(3) . .
O10 C22 N20 126.4(3) . .
N19 C22 N20 106.2(2) . .
O11 C23 N21 126.4(3) . .
O11 C23 N22 126.0(3) . .
N21 C23 N22 107.6(3) . .
O12 C24 N24 128.0(3) . .
O12 C24 N23 124.4(3) . .
N24 C24 N23 107.6(2) . .
N24 C25 N13 115.2(3) . .
N24 C25 C26 103.5(2) . .
N13 C25 C26 104.1(2) . .
N24 C25 H25 111.2 . .
N13 C25 H25 111.2 . .
C26 C25 H25 111.2 . .
N14 C26 N23 113.4(2) . .
N14 C26 C25 102.9(2) . .
N23 C26 C25 102.8(2) . .
N14 C26 H26 112.3 . .
N23 C26 H26 112.3 . .
C25 C26 H26 112.3 . .
N15 C27 N22 115.6(2) . .
N15 C27 C28 103.0(2) . .
N22 C27 C28 102.4(2) . .
N15 C27 H27 111.7 . .
N22 C27 H27 111.7 . .
C28 C27 H27 111.7 . .
N16 C28 N21 114.4(2) . .
N16 C28 C27 104.0(2) . .
N21 C28 C27 103.1(2) . .
N16 C28 H28 111.6 . .
N21 C28 H28 111.6 . .
C27 C28 H28 111.6 . .
N17 C29 N20 114.5(2) . .
N17 C29 C30 105.0(2) . .
N20 C29 C30 102.4(2) . .
N17 C29 H29 111.5 . .
N20 C29 H29 111.5 . .
C30 C29 H29 111.5 . .
N19 C30 N18 115.4(2) . .
N19 C30 C29 103.7(2) . .
N18 C30 C29 101.7(2) . .
N19 C30 H30 111.8 . .
N18 C30 H30 111.8 . .
C29 C30 H30 111.8 . .
N14 C31 N15 113.0(2) . .
N14 C31 H31A 109.0 . .
N15 C31 H31A 109.0 . .
N14 C31 H31B 109.0 . .
N15 C31 H31B 109.0 . .
H31A C31 H31B 107.8 . .
N16 C32 N17 115.0(2) . .
N16 C32 H32A 108.5 . .
N17 C32 H32A 108.5 . .
N16 C32 H32B 108.5 . .
N17 C32 H32B 108.5 . .
H32A C32 H32B 107.5 . .
N18 C33 N24 112.9(2) . 2_666
N18 C33 H33A 109.0 . .
N24 C33 H33A 109.0 2_666 .
N18 C33 H33B 109.0 . .
N24 C33 H33B 109.0 2_666 .
H33A C33 H33B 107.8 . .
N19 C34 N13 114.3(2) . 2_666
N19 C34 H34A 108.7 . .
N13 C34 H34A 108.7 2_666 .
N19 C34 H34B 108.7 . .
N13 C34 H34B 108.7 2_666 .
H34A C34 H34B 107.6 . .
N21 C35 N20 114.3(2) . .
N21 C35 H35A 108.7 . .
N20 C35 H35A 108.7 . .
N21 C35 H35B 108.7 . .
N20 C35 H35B 108.7 . .
H35A C35 H35B 107.6 . .
N22 C36 N23 112.2(2) . .
N22 C36 H36A 109.2 . .
N23 C36 H36A 109.2 . .
N22 C36 H36B 109.2 . .
N23 C36 H36B 109.2 . .
H36A C36 H36B 107.9 . .
C38 C37 C41 119.8(3) . .
C38 C37 C42 119.6(3) . .
C41 C37 C42 120.4(3) . .
C39 C38 C37 119.3(3) . .
C39 C38 H38 120.3 . .
C37 C38 H38 120.3 . .
C38 C39 C40 120.5(4) . .
C38 C39 H39 119.8 . .
C40 C39 H39 119.8 . .
N27 C40 C39 120.0(3) . .
N27 C40 H40 120.0 . .
C39 C40 H40 120.0 . .
N27 C41 C37 120.0(4) . .
N27 C41 H41 120.0 . .
C37 C41 H41 120.0 . .
C37 C42 N28 111.4(3) . .
C37 C42 H42A 109.4 . .
N28 C42 H42A 109.4 . .
C37 C42 H42B 109.4 . .
N28 C42 H42B 109.4 . .
H42A C42 H42B 108.0 . .
N28 C43 C44 108.9(3) . .
N28 C43 H43A 109.0 . .
C44 C43 H43A 107.6 . .
N28 C43 H43B 108.7 . .
C44 C43 H43B 114.9 . .
H43A C43 H43B 107.7 . .
C43 C44 C45 116.4(3) . .
C43 C44 H44A 108.2 . .
C45 C44 H44A 108.2 . .
C43 C44 H44B 108.2 . .
C45 C44 H44B 108.2 . .
H44A C44 H44B 107.3 . .
C44 C45 C45 103.9(3) . 2_557
C44 C45 H45A 111.0 . .
C45 C45 H45A 111.0 2_557 .
C44 C45 H45B 111.0 . .
C45 C45 H45B 111.0 2_557 .
H45A C45 H45B 109.0 . .
C51 C47 C48 123.3(3) . .
C51 C47 C52 124.7(3) . .
C48 C47 C52 111.3(3) . .
N29 C48 C47 115.3(3) . .
N29 C48 H48 122.3 . .
C47 C48 H48 122.3 . .
N29 C49 C50 119.8(3) . .
N29 C49 H49 120.1 . .
C50 C49 H49 120.1 . .
C49 C50 C51 115.9(3) . .
C49 C50 H50 122.0 . .
C51 C50 H50 122.0 . .
C47 C51 C50 120.9(3) . .
C47 C51 H51 119.6 . .
C50 C51 H51 119.6 . .
C47 C52 N30 105.9(3) . .
C47 C52 H52A 110.5 . .
N30 C52 H52A 110.5 . .
C47 C52 H52B 110.5 . .
N30 C52 H52B 110.5 . .
H52A C52 H52B 108.7 . .
N30 C53 C54 92.4(2) . .
N30 C53 H53A 113.2 . .
C54 C53 H53A 113.2 . .
N30 C53 H53B 113.2 . .
C54 C53 H53B 113.2 . .
H53A C53 H53B 110.6 . .
C55 C54 C53 102.9(3) . .
C55 C54 H54A 111.2 . .
C53 C54 H54A 111.2 . .
C55 C54 H54B 111.2 . .
C53 C54 H54B 111.2 . .
H54A C54 H54B 109.1 . .
C54 C55 C55 100.6(4) . 2_666
C54 C55 H55A 111.6 . .
C55 C55 H55A 111.6 2_666 .
C54 C55 H55B 111.6 . .
C55 C55 H55B 111.6 2_666 .
H55A C55 H55B 109.4 . .
C1 N1 C16 121.4(2) . 2_577
C1 N1 C7 112.7(2) . .
C16 N1 C7 122.9(2) 2_577 .
C1 N2 C13 122.0(2) . .
C1 N2 C8 113.3(2) . .
C13 N2 C8 124.7(2) . .
C2 N3 C13 121.0(2) . .
C2 N3 C9 113.0(2) . .
C13 N3 C9 123.6(2) . .
C2 N4 C10 113.4(2) . .
C2 N4 C14 123.6(2) . .
C10 N4 C14 122.9(3) . .
C3 N5 C11 112.8(2) . .
C3 N5 C14 122.8(3) . .
C11 N5 C14 123.7(2) . .
C3 N6 C15 121.8(3) . .
C3 N6 C12 110.7(2) . .
C15 N6 C12 124.1(2) . .
C4 N7 C12 111.8(2) . .
C4 N7 C16 123.5(2) . .
C12 N7 C16 123.9(2) . .
C4 N8 C17 122.6(2) . .
C4 N8 C11 110.2(2) . .
C17 N8 C11 124.5(2) . .
C5 N9 C17 123.1(2) . .
C5 N9 C10 109.9(2) . .
C17 N9 C10 124.7(2) . .
C5 N10 C9 112.7(3) . .
C5 N10 C18 123.9(3) . .
C9 N10 C18 123.4(3) . .
C6 N11 C8 111.3(2) . .
C6 N11 C18 122.8(2) . .
C8 N11 C18 124.4(2) . .
C6 N12 C7 113.5(3) . .
C6 N12 C15 122.7(3) . 2_577
C7 N12 C15 122.2(3) . 2_577
C19 N13 C25 111.6(2) . .
C19 N13 C34 121.9(3) . 2_666
C25 N13 C34 123.7(2) . 2_666
C19 N14 C31 126.0(3) . .
C19 N14 C26 110.5(2) . .
C31 N14 C26 123.5(2) . .
C20 N15 C27 112.9(2) . .
C20 N15 C31 120.0(3) . .
C27 N15 C31 121.5(2) . .
C20 N16 C32 124.2(3) . .
C20 N16 C28 111.0(2) . .
C32 N16 C28 124.3(2) . .
C21 N17 C32 123.9(2) . .
C21 N17 C29 111.0(2) . .
C32 N17 C29 124.9(2) . .
C21 N18 C33 121.7(2) . .
C21 N18 C30 113.1(3) . .
C33 N18 C30 123.0(2) . .
C22 N19 C34 123.1(3) . .
C22 N19 C30 114.1(2) . .
C34 N19 C30 121.6(2) . .
C22 N20 C29 113.3(2) . .
C22 N20 C35 123.5(2) . .
C29 N20 C35 121.5(2) . .
C23 N21 C35 121.9(3) . .
C23 N21 C28 112.8(2) . .
C35 N21 C28 124.4(3) . .
C23 N22 C27 113.7(2) . .
C23 N22 C36 123.5(3) . .
C27 N22 C36 122.6(2) . .
C24 N23 C36 123.8(2) . .
C24 N23 C26 111.2(2) . .
C36 N23 C26 119.9(2) . .
C24 N24 C25 114.3(2) . .
C24 N24 C33 120.6(2) . 2_666
C25 N24 C33 123.7(2) . 2_666
O18 N25 O17 118.6(2) . .
O18 N25 O16 122.9(2) . .
O17 N25 O16 118.5(2) . .
O21 N26 O20 119.6(2) . .
O21 N26 O19 120.9(2) . .
O20 N26 O19 119.2(2) . .
C41 N27 C40 120.4(3) . .
C43 N28 C42 108.7(2) . .
C43 N28 H28A 109.9 . .
C42 N28 H28A 109.9 . .
C43 N28 H28B 109.9 . .
C42 N28 H28B 109.9 . .
H28A N28 H28B 108.3 . .
C48 N29 C49 124.7(3) . .
C53 N30 C52 115.4(2) . .
C53 N30 H30A 108.4 . .
C52 N30 H30A 108.4 . .
C53 N30 H30B 108.4 . .
C52 N30 H30B 108.4 . .
H30A N30 H30B 107.5 . .
H22A O22 H22C 109.5 . .
H23D O23 H23B 109.5 . .
H24A O24 H24C 109.5 . .

loop_
_geom_bond_atom_site_label_1
_geom_bond_atom_site_label_2
_geom_bond_distance
_geom_bond_site_symmetry_2
C1 O1 1.243(4) .
C1 N1 1.369(4) .
C1 N2 1.383(4) .
C2 O2 1.218(3) .
C2 N4 1.352(4) .
C2 N3 1.368(4) .
C3 O3 1.220(4) .
C3 N5 1.347(4) .
C3 N6 1.399(4) .
C4 O4 1.231(4) .
C4 N7 1.350(4) .
C4 N8 1.378(4) .
C5 O5 1.229(4) .
C5 N10 1.340(4) .
C5 N9 1.387(4) .
C6 O6 1.201(3) .
C6 N12 1.347(4) .
C6 N11 1.403(4) .
C7 N12 1.440(4) .
C7 N1 1.447(4) .
C7 C8 1.567(4) .
C7 H7 0.9800 .
C8 N11 1.430(4) .
C8 N2 1.438(4) .
C8 H8 0.9800 .
C9 N10 1.424(4) .
C9 N3 1.451(4) .
C9 C10 1.544(5) .
C9 H9 0.9800 .
C10 N4 1.443(4) .
C10 N9 1.479(4) .
C10 H10 0.9800 .
C11 N5 1.436(4) .
C11 N8 1.469(3) .
C11 C12 1.541(4) .
C11 H11 0.9800 .
C12 N7 1.447(4) .
C12 N6 1.469(4) .
C12 H12 0.9800 .
C13 N2 1.428(4) .
C13 N3 1.451(4) .
C13 H13A 0.9700 .
C13 H13B 0.9700 .
C14 N5 1.437(4) .
C14 N4 1.452(4) .
C14 H14A 0.9700 .
C14 H14B 0.9700 .
C15 N6 1.433(4) .
C15 N12 1.463(4) 2_577
C15 H15A 0.9700 .
C15 H15B 0.9700 .
C16 N1 1.430(4) 2_577
C16 N7 1.458(4) .
C16 H16A 0.9700 .
C16 H16B 0.9700 .
C17 N8 1.425(4) .
C17 N9 1.453(4) .
C17 H17A 0.9700 .
C17 H17B 0.9700 .
C18 N10 1.439(4) .
C18 N11 1.440(4) .
C18 H18A 0.9700 .
C18 H18B 0.9700 .
C19 O7 1.250(4) .
C19 N13 1.353(4) .
C19 N14 1.355(4) .
C20 O8 1.222(4) .
C20 N15 1.364(4) .
C20 N16 1.379(4) .
C21 O9 1.222(4) .
C21 N18 1.338(4) .
C21 N17 1.382(4) .
C22 O10 1.153(4) .
C22 N19 1.363(4) .
C22 N20 1.389(4) .
C23 O11 1.239(3) .
C23 N21 1.356(4) .
C23 N22 1.358(4) .
C24 O12 1.209(3) .
C24 N24 1.361(4) .
C24 N23 1.373(4) .
C25 N24 1.417(4) .
C25 N13 1.434(4) .
C25 C26 1.545(4) .
C25 H25 0.9800 .
C26 N14 1.472(4) .
C26 N23 1.476(4) .
C26 H26 0.9800 .
C27 N15 1.426(4) .
C27 N22 1.440(4) .
C27 C28 1.548(4) .
C27 H27 0.9800 .
C28 N16 1.448(4) .
C28 N21 1.448(4) .
C28 H28 0.9800 .
C29 N17 1.440(4) .
C29 N20 1.470(4) .
C29 C30 1.539(4) .
C29 H29 0.9800 .
C30 N19 1.455(4) .
C30 N18 1.469(4) .
C30 H30 0.9800 .
C31 N14 1.433(4) .
C31 N15 1.473(4) .
C31 H31A 0.9700 .
C31 H31B 0.9700 .
C32 N16 1.420(4) .
C32 N17 1.427(4) .
C32 H32A 0.9700 .
C32 H32B 0.9700 .
C33 N18 1.449(4) .
C33 N24 1.456(4) 2_666
C33 H33A 0.9700 .
C33 H33B 0.9700 .
C34 N19 1.437(4) .
C34 N13 1.443(4) 2_666
C34 H34A 0.9700 .
C34 H34B 0.9700 .
C35 N21 1.416(4) .
C35 N20 1.470(4) .
C35 H35A 0.9700 .
C35 H35B 0.9700 .
C36 N22 1.458(4) .
C36 N23 1.462(3) .
C36 H36A 0.9700 .
C36 H36B 0.9700 .
C37 C38 1.392(4) .
C37 C41 1.405(5) .
C37 C42 1.494(5) .
C38 C39 1.385(4) .
C38 H38 0.9300 .
C39 C40 1.391(5) .
C39 H39 0.9300 .
C40 N27 1.380(5) .
C40 H40 0.9300 .
C41 N27 1.374(4) .
C41 H41 0.9300 .
C42 N28 1.499(4) .
C42 H42A 0.9700 .
C42 H42B 0.9700 .
C43 N28 1.434(4) .
C43 C44 1.485(5) .
C43 H43A 0.9700 .
C43 H43B 0.9700 .
C44 C45 1.488(5) .
C44 H44A 0.9700 .
C44 H44B 0.9700 .
C45 C45 1.551(7) 2_557
C45 H45A 0.9700 .
C45 H45B 0.9700 .
C47 C51 1.325(5) .
C47 C48 1.389(4) .
C47 C52 1.504(4) .
C48 N29 1.360(4) .
C48 H48 0.9300 .
C49 N29 1.360(5) .
C49 C50 1.391(5) .
C49 H49 0.9300 .
C50 C51 1.439(4) .
C50 H50 0.9300 .
C51 H51 0.9300 .
C52 N30 1.509(4) .
C52 H52A 0.9700 .
C52 H52B 0.9700 .
C53 N30 1.497(4) .
C53 C54 1.560(5) .
C53 H53A 0.9700 .
C53 H53B 0.9700 .
C54 C55 1.525(5) .
C54 H54A 0.9700 .
C54 H54B 0.9700 .
C55 C55 1.546(8) 2_666
C55 H55A 0.9700 .
C55 H55B 0.9700 .
N1 C16 1.430(4) 2_577
N12 C15 1.463(4) 2_577
N13 C34 1.443(4) 2_666
N24 C33 1.456(4) 2_666
N25 O18 1.227(3) .
N25 O17 1.241(3) .
N25 O16 1.260(3) .
N26 O21 1.197(3) .
N26 O20 1.236(3) .
N26 O19 1.244(3) .
N28 H28A 0.9000 .
N28 H28B 0.9000 .
N30 H30A 0.9000 .
N30 H30B 0.9000 .
O22 H22A 0.8500 .
O22 H22C 0.8500 .
O23 H23D 0.8498 .
O23 H23B 0.8500 .
O24 H24A 0.8500 .
O24 H24C 0.8499 .

loop_
_geom_hbond_atom_site_label_D
_geom_hbond_atom_site_label_H
_geom_hbond_atom_site_label_A
_geom_hbond_distance_DH
_geom_hbond_distance_HA
_geom_hbond_distance_DA
_geom_hbond_angle_DHA
_geom_hbond_site_symmetry_A
O23 H23D O9 0.85 2.42 3.173(7) 148.4 .
O23 H23D O8 0.85 2.38 2.865(7) 116.4 .
N30 H30B O10 0.90 2.32 3.084(4) 142.0 2_666
N30 H30B O11 0.90 2.23 2.787(3) 119.8 2_666
N28 H28B O3 0.90 2.54 3.015(3) 113.8 1_545
N28 H28B O2 0.90 2.05 2.875(3) 151.7 1_545
